data_1550382
loop_
_publ_author_name
'Pe\~nuelas-Haro, Guillem'
'Ballester, Pablo'

_publ_section_title
;
 Efficient Hydrogen Bonding Recognition in Water using Aryl-extended
 Calix[4]pyrrole Receptors
;
_journal_name_full 'Chemical Science'
_journal_paper_doi 10.1039/C8SC05034A
_journal_year 2019
_chemical_absolute_configuration ad
_chemical_formula_sum 'C74 H87 Cl4 N7 O6 P2'
_chemical_formula_weight 1374.24
_space_group_IT_number 109
_space_group_name_Hall 'I 4bw -2'
_space_group_name_H-M_alt 'I 41 m d'
_symmetry_cell_setting tetragonal
_symmetry_space_group_name_Hall 'I 4bw -2'
_symmetry_space_group_name_H-M 'I 41 m d'
_atom_sites_solution_hydrogens mixed
_audit_creation_method SHELXL-2018/3
_audit_update_record
;
2018-11-09 deposited with the CCDC.
2018-12-20 downloaded from the CCDC.
;
_cell_angle_alpha 90
_cell_angle_beta 90
_cell_angle_gamma 90
_cell_formula_units_Z 4
_cell_length_a 19.6411(4)
_cell_length_b 19.6411(4)
_cell_length_c 18.4185(5)
_cell_measurement_reflns_used 11169
_cell_measurement_temperature 100(2)
_cell_measurement_theta_max 27.2400
_cell_measurement_theta_min 2.0780
_cell_volume 7105.4(3)
_computing_cell_refinement 'CrysAlisPro 1.171.39.12b (Rigaku OD, 2015)'
_computing_data_collection 'CrysAlisPro 1.171.39.12b (Rigaku OD, 2015)'
_computing_data_reduction 'CrysAlisPro 1.171.39.12b (Rigaku OD, 2015)'
_computing_molecular_graphics 'SHELXL-2018 (Sheldrick, 2018)'
_computing_publication_material 'SHELXL-2018 (Sheldrick, 2018)'
_computing_structure_refinement 'SHELXL-2018 (Sheldrick, 2018)'
_computing_structure_solution Sir2014
_diffrn_ambient_temperature 100(2)
_diffrn_detector_area_resol_mean 5.8140
_diffrn_detector_type 'PILATUS 200K'
_diffrn_measured_fraction_theta_full 0.999
_diffrn_measured_fraction_theta_max 0.945
_diffrn_measurement_device_type '1/4chi goniometer'
_diffrn_measurement_method
;
 Fullsphere data collection, phi and omega scans
;
_diffrn_measurement_specimen_support 'magnetic support with MicroMount'
_diffrn_radiation_monochromator 'Confocal Max Flux optic'
_diffrn_radiation_type MoK\a
_diffrn_radiation_wavelength 0.7107
_diffrn_reflns_av_R_equivalents 0.0444
_diffrn_reflns_av_unetI/netI 0.0346
_diffrn_reflns_Laue_measured_fraction_full 0.999
_diffrn_reflns_Laue_measured_fraction_max 0.945
_diffrn_reflns_limit_h_max 24
_diffrn_reflns_limit_h_min -25
_diffrn_reflns_limit_k_max 25
_diffrn_reflns_limit_k_min -22
_diffrn_reflns_limit_l_max 23
_diffrn_reflns_limit_l_min -24
_diffrn_reflns_number 25616
_diffrn_reflns_point_group_measured_fraction_full 0.999
_diffrn_reflns_point_group_measured_fraction_max 0.910
_diffrn_reflns_theta_full 25.242
_diffrn_reflns_theta_max 28.658
_diffrn_reflns_theta_min 2.074
_diffrn_source 'Microfocus rotating anode X-ray tube'
_diffrn_source_current 24
_diffrn_source_power 50
_diffrn_source_size '0.2 mm x 0.2 mm fine focus'
_diffrn_source_type 'Rigaku MicroMax-007HF'
_exptl_absorpt_coefficient_mu 0.269
_exptl_absorpt_correction_T_max 0.987
_exptl_absorpt_correction_T_min 0.759
_exptl_absorpt_correction_type multi-scan
_exptl_absorpt_process_details
; 
 CrysAlisPro 1.171.39.12b (Rigaku OD, 2015)
;
_exptl_crystal_colour colourless
_exptl_crystal_density_diffrn 1.285
_exptl_crystal_description block
_exptl_crystal_F_000 2904
_exptl_crystal_size_max 0.075
_exptl_crystal_size_mid 0.075
_exptl_crystal_size_min 0.050
_refine_diff_density_max 0.607
_refine_diff_density_min -0.408
_refine_diff_density_rms 0.056
_refine_ls_abs_structure_details
;
 Flack x determined using 1603 quotients [(I+)-(I-)]/[(I+)+(I-)]
 (Parsons, Flack and Wagner, Acta Cryst. B69 (2013) 249-259).
;
_refine_ls_abs_structure_Flack -0.03(3)
_refine_ls_extinction_method none
_refine_ls_goodness_of_fit_ref 1.184
_refine_ls_hydrogen_treatment constr
_refine_ls_matrix_type full
_refine_ls_number_parameters 331
_refine_ls_number_reflns 4415
_refine_ls_number_restraints 188
_refine_ls_restrained_S_all 1.200
_refine_ls_R_factor_all 0.0627
_refine_ls_R_factor_gt 0.0545
_refine_ls_shift/su_max 0.001
_refine_ls_shift/su_mean 0.000
_refine_ls_structure_factor_coef Fsqd
_refine_ls_weighting_details 'w=1/[\s^2^(Fo^2^)+(0.1000P)^2^] where P=(Fo^2^+2Fc^2^)/3'
_refine_ls_weighting_scheme calc
_refine_ls_wR_factor_gt 0.1483
_refine_ls_wR_factor_ref 0.1526
_reflns_Friedel_coverage 0.871
_reflns_Friedel_fraction_full 0.999
_reflns_Friedel_fraction_max 0.873
_reflns_number_gt 3877
_reflns_number_total 4415
_reflns_threshold_expression 'I > 2\s(I)'
_cod_data_source_file c8sc05034a2.cif
_cod_data_source_block gg-8_oo
_cod_depositor_comments
;
The following automatic conversions were performed:

'_symmetry_cell_setting' value 'Tetragonal' changed to 'tetragonal'
according to
/home/data/users/saulius/crontab/automatic-downloads/rss-feeds/RSC/lib/dictionaries/cif_core.dic
dictionary named 'cif_core.dic' version 2.4.2 from 2011-04-26.

'_exptl_absorpt_correction_type' value 'Multi-scan' changed to
'multi-scan' according to
/home/data/users/saulius/crontab/automatic-downloads/rss-feeds/RSC/lib/dictionaries/cif_core.dic
dictionary named 'cif_core.dic' version 2.4.2 from 2011-04-26.

Automatic conversion script
Id: cif_fix_values 4973 2017-02-22 13:04:09Z antanas 
;
_cod_database_code 1550382
_shelx_shelxl_version_number 2018/3
_shelx_space_group_comment
;
The symmetry employed for this shelxl refinement is uniquely defined
by the following loop, which should always be used as a source of
symmetry information in preference to the above space-group names.
They are only intended as comments.
;
_shelx_estimated_absorpt_t_min 0.980
_shelx_estimated_absorpt_t_max 0.987

loop_
_space_group_symop_operation_xyz
'x, y, z'
'-x+1/2, -y+1/2, z+1/2'
'-y, x+1/2, z+1/4'
'y+1/2, -x, z+3/4'
'x, -y, z'
'-x+1/2, y+1/2, z+1/2'
'-y, -x+1/2, z+1/4'
'y+1/2, x, z+3/4'
'x+1/2, y+1/2, z+1/2'
'-x+1, -y+1, z+1'
'-y+1/2, x+1, z+3/4'
'y+1, -x+1/2, z+5/4'
'x+1/2, -y+1/2, z+1/2'
'-x+1, y+1, z+1'
'-y+1/2, -x+1, z+3/4'
'y+1, x+1/2, z+5/4'

loop_
_atom_site_label
_atom_site_type_symbol
_atom_site_fract_x
_atom_site_fract_y
_atom_site_fract_z
_atom_site_U_iso_or_equiv
_atom_site_adp_type
_atom_site_occupancy
_atom_site_site_symmetry_order
_atom_site_calc_flag
_atom_site_refinement_flags_posn
_atom_site_refinement_flags_adp
_atom_site_refinement_flags_occupancy
_atom_site_disorder_assembly
_atom_site_disorder_group
P1 P 1.000000 0.81777(6) 0.5890(2) 0.0270(3) Uani 1 2 d S T P . .
O1 O 0.93638(19) 0.77586(18) 0.6163(3) 0.0522(9) Uani 1 1 d . . . . .
N1 N 1.000000 0.6209(2) 0.4126(3) 0.0250(8) Uani 1 2 d S T P . .
H1 H 1.000001 0.598259 0.453804 0.030 Uiso 1 2 calc R U P . .
C1 C 0.84800(17) 0.55787(18) 0.3902(3) 0.0260(7) Uani 1 1 d . . . . .
O2 O 1.000000 0.8339(2) 0.5115(3) 0.0375(9) Uani 1 2 d S T P . .
N2 N 0.88146(19) 0.500000 0.4132(3) 0.0231(8) Uani 1 2 d S T P . .
H2N H 0.919114 0.500001 0.439082 0.028 Uiso 1 2 calc R U P . .
C2 C 0.7942(2) 0.5358(2) 0.3484(4) 0.0519(12) Uani 1 1 d . . . . .
H2 H 0.762504 0.564064 0.323818 0.062 Uiso 1 1 calc R U . . .
C3 C 0.87183(17) 0.62909(17) 0.4081(3) 0.0243(6) Uani 1 1 d . . . . .
C4 C 0.87616(16) 0.64206(17) 0.4910(3) 0.0231(7) Uani 1 1 d . . . . .
C5 C 0.85026(18) 0.59692(18) 0.5415(3) 0.0268(7) Uani 1 1 d . . . . .
H5 H 0.828231 0.556560 0.525526 0.032 Uiso 1 1 calc R U . . .
C6 C 0.85609(19) 0.60991(19) 0.6160(3) 0.0296(7) Uani 1 1 d . . . . .
H6 H 0.838937 0.577569 0.649704 0.036 Uiso 1 1 calc R U . . .
C7 C 0.88623(18) 0.66872(19) 0.6414(3) 0.0287(7) Uani 1 1 d . . . . .
C8 C 0.91036(18) 0.71425(19) 0.5896(3) 0.0307(7) Uani 1 1 d . . . . .
C9 C 0.90572(18) 0.7019(2) 0.5157(3) 0.0303(7) Uani 1 1 d . . . . .
H9 H 0.922754 0.734327 0.482019 0.036 Uiso 1 1 calc R U . . .
C10 C 0.82191(19) 0.6816(2) 0.3740(3) 0.0307(8) Uani 1 1 d . . . . .
H10A H 0.843872 0.726932 0.374430 0.037 Uiso 1 1 calc R U . . .
H10B H 0.814017 0.668939 0.322635 0.037 Uiso 1 1 calc R U . . .
C11 C 0.75280(19) 0.68704(19) 0.4123(3) 0.0330(8) Uani 1 1 d D . . . .
H11A H 0.730647 0.641808 0.414361 0.040 Uiso 0.5 1 calc R U P A 1
H11B H 0.759075 0.703722 0.462592 0.040 Uiso 0.5 1 calc R U P A 1
H11C H 0.740200 0.641686 0.431526 0.040 Uiso 0.4 1 calc R U P B 2
H11D H 0.757304 0.718386 0.454132 0.040 Uiso 0.4 1 calc R U P B 2
H11E H 0.762328 0.691273 0.464901 0.040 Uiso 0.1 1 calc R U P C 3
H11F H 0.729484 0.642824 0.405426 0.040 Uiso 0.1 1 calc R U P C 3
C12 C 0.7085(3) 0.7368(5) 0.3693(6) 0.028(2) Uani 0.5 1 d D U P D 1
H12A H 0.700489 0.717956 0.320240 0.034 Uiso 0.5 1 calc R U P D 1
H12B H 0.733468 0.780282 0.363683 0.034 Uiso 0.5 1 calc R U P D 1
C13 C 0.6397(5) 0.7510(4) 0.4056(7) 0.038(2) Uani 0.5 1 d D U P D 1
H13A H 0.616022 0.788264 0.379776 0.045 Uiso 0.5 1 calc R U P D 1
H13B H 0.646889 0.765225 0.456610 0.045 Uiso 0.5 1 calc R U P D 1
Cl1 Cl 0.58893(14) 0.6751(2) 0.4030(3) 0.0885(11) Uani 0.5 1 d D U P D 1
C12' C 0.6954(5) 0.7126(7) 0.3631(6) 0.044(4) Uani 0.4 1 d D U P D 2
H12C H 0.686229 0.678218 0.325012 0.053 Uiso 0.4 1 calc R U P D 2
H12D H 0.710088 0.755089 0.338764 0.053 Uiso 0.4 1 calc R U P D 2
C13' C 0.6297(6) 0.7263(5) 0.4058(10) 0.038(5) Uani 0.4 1 d D U P D 2
H13C H 0.621586 0.688964 0.440876 0.045 Uiso 0.4 1 calc R U P D 2
H13D H 0.590460 0.728309 0.372101 0.045 Uiso 0.4 1 calc R U P D 2
Cl1' Cl 0.6379(2) 0.80563(19) 0.4532(4) 0.0807(13) Uani 0.4 1 d D U P D 2
C12" C 0.6985(10) 0.745(2) 0.392(2) 0.021(10) Uani 0.1 1 d D U P D 3
H12E H 0.703233 0.782770 0.428067 0.025 Uiso 0.1 1 calc R U P D 3
H12F H 0.710217 0.764053 0.344074 0.025 Uiso 0.1 1 calc R U P D 3
C13" C 0.6236(12) 0.7229(11) 0.391(4) 0.032(14) Uani 0.1 1 d D U P D 3
H13E H 0.614960 0.689858 0.430590 0.039 Uiso 0.1 1 calc R U P D 3
H13F H 0.613209 0.700353 0.344209 0.039 Uiso 0.1 1 calc R U P D 3
Cl1" Cl 0.5701(6) 0.7961(7) 0.4024(10) 0.066(4) Uani 0.1 1 d D U P D 3
C15 C 1.000000 0.8881(3) 0.6494(4) 0.0421(13) Uani 1 2 d S T P . .
H15A H 1.040607 0.916240 0.638902 0.050 Uiso 0.5 1 calc R U P . .
H15B H 0.959393 0.916240 0.638902 0.050 Uiso 0.5 1 calc R U P . .
C16 C 1.000000 0.8716(4) 0.7288(4) 0.071(2) Uani 1 2 d S T P . .
H16A H 0.953591 0.860532 0.744312 0.106 Uiso 0.5 1 calc R U P . .
H16B H 1.016544 0.911042 0.756211 0.106 Uiso 0.5 1 calc R U P . .
H16C H 1.029865 0.832552 0.737721 0.106 Uiso 0.5 1 calc R U P . .
C17 C 0.8921(3) 0.6830(3) 0.7213(3) 0.0438(10) Uani 1 1 d . . . . .
H17A H 0.870960 0.727046 0.732248 0.066 Uiso 1 1 calc R U . . .
H17B H 0.940295 0.684337 0.735136 0.066 Uiso 1 1 calc R U . . .
H17C H 0.868967 0.647070 0.748719 0.066 Uiso 1 1 calc R U . . .
C18 C 0.94249(17) 0.64100(18) 0.3760(3) 0.0252(7) Uani 1 1 d . . . . .
C19 C 0.96391(19) 0.67207(18) 0.3131(3) 0.0285(7) Uani 1 1 d . . . . .
H19 H 0.935412 0.690268 0.276210 0.034 Uiso 1 1 calc R U . . .
N1A N 1.000000 0.500000 0.5348(4) 0.0287(13) Uani 1 4 d DS T P . .
C1A C 1.000000 0.500000 0.5971(4) 0.0285(14) Uani 1 4 d DS T P . .
C2A C 1.000000 0.500000 0.6761(5) 0.046(2) Uani 1 4 d DS T P . .
H2AA H 0.982646 0.456276 0.693854 0.070 Uiso 0.25 1 calc R U P . .
H2AB H 0.970811 0.536891 0.693854 0.070 Uiso 0.25 1 calc R U P . .
H2AC H 1.046543 0.506833 0.693854 0.070 Uiso 0.25 1 calc R U P . .
N1B N 0.9595(16) 0.4317(11) 0.1357(10) 0.094(7) Uani 0.25 1 d D U P E -1
C1B C 0.9704(12) 0.4574(11) 0.1905(9) 0.070(5) Uani 0.25 1 d D U P E -1
C2B C 0.9904(18) 0.493(2) 0.2565(7) 0.063(6) Uani 0.25 1 d D U P E -1
H2B1 H 0.962387 0.532450 0.263166 0.094 Uiso 0.25 1 d R U P E -1
H2B2 H 1.037279 0.506364 0.253572 0.094 Uiso 0.25 1 d R U P E -1
H2B3 H 0.984354 0.462524 0.296859 0.094 Uiso 0.25 1 d R U P E -1
N1C N 1.000000 0.3812(10) 0.0953(9) 0.057(4) Uani 0.3 2 d DS TU P F 2
C1C C 1.000000 0.3730(18) 0.0336(10) 0.080(7) Uani 0.3 2 d DS TU P F 2
C2C C 1.000000 0.364(2) -0.0448(9) 0.100(9) Uani 0.3 2 d DS TU P F 2
H2C1 H 0.971658 0.397840 -0.067396 0.150 Uiso 0.15 1 d R U P F 2
H2C2 H 0.982703 0.319558 -0.055684 0.150 Uiso 0.15 1 d R U P F 2
H2C3 H 1.045638 0.368171 -0.062957 0.150 Uiso 0.15 1 d R U P F 2
N1C' N 1.000000 0.3756(14) -0.1438(9) 0.051(6) Uani 0.2 2 d DS TU P G 1
C1C' C 1.000000 0.3627(13) -0.0830(9) 0.044(6) Uani 0.2 2 d DS TU P G 1
C2C' C 1.000000 0.361(2) -0.0039(9) 0.061(8) Uani 0.2 2 d DS TU P G 1
H2C4 H 1.045887 0.356535 0.013355 0.092 Uiso 0.1 1 d R U P G 1
H2C5 H 0.973394 0.323150 0.012421 0.092 Uiso 0.1 1 d R U P G 1
H2C6 H 0.980719 0.402601 0.014643 0.092 Uiso 0.1 1 d R U P G 1

loop_
_atom_site_aniso_label
_atom_site_aniso_U_11
_atom_site_aniso_U_22
_atom_site_aniso_U_33
_atom_site_aniso_U_23
_atom_site_aniso_U_13
_atom_site_aniso_U_12
P1 0.0309(7) 0.0243(6) 0.0257(5) 0.0012(5) 0.000 0.000
O1 0.063(2) 0.058(2) 0.0352(14) -0.0178(14) 0.0214(14) -0.0295(16)
N1 0.027(2) 0.031(2) 0.0174(16) 0.0070(15) 0.000 0.000
C1 0.0220(15) 0.0323(18) 0.0236(14) 0.0036(12) -0.0041(12) 0.0012(14)
O2 0.049(2) 0.034(2) 0.0298(18) 0.0068(15) 0.000 0.000
N2 0.0182(18) 0.030(2) 0.0212(17) 0.000 -0.0038(14) 0.000
C2 0.046(2) 0.038(2) 0.071(3) 0.005(2) -0.036(2) -0.001(2)
C3 0.0240(15) 0.0274(16) 0.0216(14) 0.0067(12) -0.0010(12) 0.0025(13)
C4 0.0182(15) 0.0299(17) 0.0212(14) 0.0060(12) 0.0005(11) 0.0043(12)
C5 0.0256(17) 0.0248(18) 0.0301(16) 0.0030(13) 0.0083(13) 0.0053(13)
C6 0.0313(18) 0.0296(17) 0.0281(16) 0.0081(13) 0.0113(13) 0.0094(14)
C7 0.0256(17) 0.0382(19) 0.0223(14) -0.0008(14) 0.0054(13) 0.0064(15)
C8 0.0270(17) 0.0365(19) 0.0286(15) -0.0028(15) 0.0056(14) -0.0040(14)
C9 0.0308(18) 0.0335(19) 0.0267(16) 0.0042(13) 0.0036(14) -0.0031(15)
C10 0.0302(19) 0.0332(19) 0.0286(16) 0.0115(14) -0.0033(14) 0.0027(15)
C11 0.0298(18) 0.0350(19) 0.0343(16) 0.0092(15) -0.0004(14) 0.0075(15)
C12 0.022(3) 0.032(4) 0.030(4) 0.006(3) 0.001(3) 0.006(3)
C13 0.037(4) 0.040(5) 0.036(4) 0.004(4) 0.003(3) 0.016(4)
Cl1 0.0317(12) 0.143(3) 0.091(2) -0.019(2) 0.0106(13) -0.0245(16)
C12' 0.034(5) 0.054(6) 0.045(6) 0.005(5) -0.003(4) 0.002(5)
C13' 0.034(6) 0.040(7) 0.039(7) -0.001(5) -0.012(5) 0.012(5)
Cl1' 0.084(3) 0.0542(19) 0.104(3) 0.0271(19) 0.042(2) 0.0257(19)
C12" 0.022(11) 0.021(11) 0.019(11) -0.002(7) 0.006(7) 0.008(7)
C13" 0.032(16) 0.035(16) 0.030(15) -0.003(7) 0.004(7) -0.003(7)
Cl1" 0.044(6) 0.058(7) 0.097(9) 0.021(6) 0.021(6) 0.018(5)
C15 0.047(3) 0.031(3) 0.048(3) -0.009(2) 0.000 0.000
C16 0.121(8) 0.055(4) 0.036(3) -0.014(3) 0.000 0.000
C17 0.047(2) 0.061(3) 0.0229(17) -0.0024(17) 0.0105(16) 0.002(2)
C18 0.0249(17) 0.0288(17) 0.0218(15) 0.0035(12) 0.0014(12) 0.0030(13)
C19 0.0275(18) 0.0354(18) 0.0227(14) 0.0088(13) -0.0040(13) 0.0011(14)
N1A 0.026(3) 0.036(3) 0.024(3) 0.000 0.000 0.000
C1A 0.022(3) 0.033(4) 0.030(3) 0.000 0.000 0.000
C2A 0.040(4) 0.074(6) 0.025(4) 0.000 0.000 0.000
N1B 0.126(15) 0.083(12) 0.072(11) -0.007(9) -0.040(11) 0.020(11)
C1B 0.088(10) 0.068(9) 0.053(8) 0.000(7) -0.019(8) 0.015(8)
C2B 0.083(17) 0.066(13) 0.040(5) -0.004(9) 0.025(9) 0.003(15)
N1C 0.059(9) 0.036(8) 0.075(8) -0.005(8) 0.000 0.000
C1C 0.088(9) 0.069(9) 0.082(8) 0.000(6) 0.000 0.000
C2C 0.138(15) 0.069(13) 0.094(10) 0.003(11) 0.000 0.000
N1C' 0.063(11) 0.043(10) 0.047(8) 0.006(8) 0.000 0.000
C1C' 0.050(8) 0.041(8) 0.040(7) 0.002(6) 0.000 0.000
C2C' 0.080(13) 0.058(13) 0.046(9) 0.015(11) 0.000 0.000

loop_
_atom_type_symbol
_atom_type_description
_atom_type_scat_dispersion_real
_atom_type_scat_dispersion_imag
_atom_type_scat_source
C C 0.0033 0.0016 'International Tables Vol C Tables 4.2.6.8 and 6.1.1.4'
H H 0.0000 0.0000 'International Tables Vol C Tables 4.2.6.8 and 6.1.1.4'
N N 0.0061 0.0033 'International Tables Vol C Tables 4.2.6.8 and 6.1.1.4'
O O 0.0106 0.0060 'International Tables Vol C Tables 4.2.6.8 and 6.1.1.4'
P P 0.1023 0.0942 'International Tables Vol C Tables 4.2.6.8 and 6.1.1.4'
Cl Cl 0.1484 0.1585 'International Tables Vol C Tables 4.2.6.8 and 6.1.1.4'

loop_
_geom_angle_atom_site_label_1
_geom_angle_atom_site_label_2
_geom_angle_atom_site_label_3
_geom_angle
_geom_angle_site_symmetry_1
_geom_angle_site_symmetry_3
O2 P1 O1 115.13(15) . 14_644
O2 P1 O1 115.13(15) . .
O1 P1 O1 104.6(3) 14_644 .
O2 P1 C15 116.3(3) . .
O1 P1 C15 101.86(18) 14_644 .
O1 P1 C15 101.86(17) . .
C8 O1 P1 128.8(3) . .
C18 N1 C18 110.7(4) 14_644 .
C18 N1 H1 124.6 14_644 .
C18 N1 H1 124.6 . .
C2 C1 N2 106.1(3) . .
C2 C1 C3 130.6(3) . .
N2 C1 C3 123.2(3) . .
C1 N2 C1 111.0(4) . 5_565
C1 N2 H2N 124.5 . .
C1 N2 H2N 124.5 5_565 .
C1 C2 C2 108.4(2) . 5_565
C1 C2 H2 125.8 . .
C2 C2 H2 125.8 5_565 .
C1 C3 C18 109.8(3) . .
C1 C3 C4 112.6(3) . .
C18 C3 C4 107.8(3) . .
C1 C3 C10 109.3(3) . .
C18 C3 C10 108.4(3) . .
C4 C3 C10 108.9(3) . .
C5 C4 C9 118.4(3) . .
C5 C4 C3 122.5(3) . .
C9 C4 C3 119.0(3) . .
C4 C5 C6 120.9(3) . .
C4 C5 H5 119.6 . .
C6 C5 H5 119.6 . .
C7 C6 C5 121.4(3) . .
C7 C6 H6 119.3 . .
C5 C6 H6 119.3 . .
C6 C7 C8 116.8(3) . .
C6 C7 C17 121.5(3) . .
C8 C7 C17 121.7(4) . .
C9 C8 C7 122.6(3) . .
C9 C8 O1 121.3(3) . .
C7 C8 O1 116.0(3) . .
C8 C9 C4 119.9(3) . .
C8 C9 H9 120.1 . .
C4 C9 H9 120.1 . .
C11 C10 C3 114.7(3) . .
C11 C10 H10A 108.6 . .
C3 C10 H10A 108.6 . .
C11 C10 H10B 108.6 . .
C3 C10 H10B 108.6 . .
H10A C10 H10B 107.6 . .
C12 C11 C10 108.0(4) . .
C12' C11 C10 113.7(5) . .
C10 C11 C12" 122.2(13) . .
C12 C11 H11A 110.1 . .
C10 C11 H11A 110.1 . .
C12 C11 H11B 110.1 . .
C10 C11 H11B 110.1 . .
H11A C11 H11B 108.4 . .
C12' C11 H11C 108.8 . .
C10 C11 H11C 108.8 . .
C12' C11 H11D 108.8 . .
C10 C11 H11D 108.8 . .
H11C C11 H11D 107.7 . .
C10 C11 H11E 106.8 . .
C12" C11 H11E 106.8 . .
C10 C11 H11F 106.8 . .
C12" C11 H11F 106.8 . .
H11E C11 H11F 106.6 . .
C11 C12 C13 113.1(7) . .
C11 C12 H12A 109.0 . .
C13 C12 H12A 109.0 . .
C11 C12 H12B 109.0 . .
C13 C12 H12B 109.0 . .
H12A C12 H12B 107.8 . .
C12 C13 Cl1 109.1(6) . .
C12 C13 H13A 109.9 . .
Cl1 C13 H13A 109.9 . .
C12 C13 H13B 109.9 . .
Cl1 C13 H13B 109.9 . .
H13A C13 H13B 108.3 . .
C11 C12' C13' 111.9(9) . .
C11 C12' H12C 109.2 . .
C13' C12' H12C 109.2 . .
C11 C12' H12D 109.2 . .
C13' C12' H12D 109.2 . .
H12C C12' H12D 107.9 . .
C12' C13' Cl1' 109.0(7) . .
C12' C13' H13C 109.9 . .
Cl1' C13' H13C 109.9 . .
C12' C13' H13D 109.9 . .
Cl1' C13' H13D 109.9 . .
H13C C13' H13D 108.3 . .
C13" C12" C11 116(3) . .
C13" C12" H12E 108.3 . .
C11 C12" H12E 108.3 . .
C13" C12" H12F 108.3 . .
C11 C12" H12F 108.3 . .
H12E C12" H12F 107.4 . .
C12" C13" Cl1" 109.2(9) . .
C12" C13" H13E 109.8 . .
Cl1" C13" H13E 109.8 . .
C12" C13" H13F 109.8 . .
Cl1" C13" H13F 109.8 . .
H13E C13" H13F 108.3 . .
C16 C15 P1 116.4(5) . .
C16 C15 H15A 108.2 . .
P1 C15 H15A 108.2 . .
C16 C15 H15B 108.2 . .
P1 C15 H15B 108.2 . .
H15A C15 H15B 107.3 . .
C15 C16 H16A 109.5 . .
C15 C16 H16B 109.5 . .
H16A C16 H16B 109.5 . .
C15 C16 H16C 109.5 . .
H16A C16 H16C 109.5 . .
H16B C16 H16C 109.5 . .
C15 C16 H16A 109.5(5) . 14_644
H16A C16 H16A 136.9 . 14_644
H16B C16 H16A 73.5 . 14_644
H16C C16 H16A 38.7 . 14_644
C15 C16 H16B 109.5(12) . 14_644
H16A C16 H16B 73.5 . 14_644
H16B C16 H16B 38.7 . 14_644
H16C C16 H16B 136.9 . 14_644
H16A C16 H16B 109.5 14_644 14_644
C15 C16 H16C 109.5(18) . 14_644
H16A C16 H16C 38.7 . 14_644
H16B C16 H16C 136.9 . 14_644
H16C C16 H16C 73.5 . 14_644
H16A C16 H16C 109.5 14_644 14_644
H16B C16 H16C 109.5 14_644 14_644
C7 C17 H17A 109.5 . .
C7 C17 H17B 109.5 . .
H17A C17 H17B 109.5 . .
C7 C17 H17C 109.5 . .
H17A C17 H17C 109.5 . .
H17B C17 H17C 109.5 . .
N1 C18 C19 106.8(3) . .
N1 C18 C3 121.0(3) . .
C19 C18 C3 132.2(3) . .
C18 C19 C19 107.8(2) . 14_644
C18 C19 H19 126.1 . .
C19 C19 H19 126.1 14_644 .
N1A C1A C2A 180.0 . .
C1A C2A H2AA 109.5 . .
C1A C2A H2AB 109.5 . .
H2AA C2A H2AB 109.5 . .
C1A C2A H2AC 109.5 . .
H2AA C2A H2AC 109.5 . .
H2AB C2A H2AC 109.5 . .
C1A C2A H2AA 109.47(6) . 10_654
H2AA C2A H2AA 141.1 . 10_654
H2AB C2A H2AA 56.2 . 10_654
H2AC C2A H2AA 56.3 . 10_654
C1A C2A H2AA 109(5) . 5_565
H2AA C2A H2AA 122.4 . 5_565
H2AB C2A H2AA 15.7 . 5_565
H2AC C2A H2AA 95.4 . 5_565
H2AA C2A H2AA 40.7 10_654 5_565
C1A C2A H2AA 109(5) . 14_644
H2AA C2A H2AA 40.7 . 14_644
H2AB C2A H2AA 137.8 . 14_644
H2AC C2A H2AA 71.6 . 14_644
H2AA C2A H2AA 122.4 10_654 14_644
H2AA C2A H2AA 141.1 5_565 14_644
C1A C2A H2AB 109.471(3) . 10_654
H2AA C2A H2AB 56.3 . 10_654
H2AB C2A H2AB 141.1 . 10_654
H2AC C2A H2AB 56.3 . 10_654
H2AA C2A H2AB 109.5 10_654 10_654
H2AA C2A H2AB 137.8 5_565 10_654
H2AA C2A H2AB 15.7 14_644 10_654
C1A C2A H2AB 109(7) . 5_565
H2AA C2A H2AB 15.7 . 5_565
H2AB C2A H2AB 95.4 . 5_565
H2AC C2A H2AB 122.4 . 5_565
H2AA C2A H2AB 137.8 10_654 5_565
H2AA C2A H2AB 109.5 5_565 5_565
H2AA C2A H2AB 56.2 14_644 5_565
H2AB C2A H2AB 71.6 10_654 5_565
C1A C2A H2AB 109(7) . 14_644
H2AA C2A H2AB 137.8 . 14_644
H2AB C2A H2AB 71.6 . 14_644
H2AC C2A H2AB 40.7 . 14_644
H2AA C2A H2AB 15.7 10_654 14_644
H2AA C2A H2AB 56.2 5_565 14_644
H2AA C2A H2AB 109.5 14_644 14_644
H2AB C2A H2AB 95.4 10_654 14_644
H2AB C2A H2AB 141.1 5_565 14_644
C1A C2A H2AC 109.47(5) . 10_654
H2AA C2A H2AC 56.2 . 10_654
H2AB C2A H2AC 56.3 . 10_654
H2AC C2A H2AC 141.1 . 10_654
H2AA C2A H2AC 109.5 10_654 10_654
H2AA C2A H2AC 71.6 5_565 10_654
H2AA C2A H2AC 95.4 14_644 10_654
H2AB C2A H2AC 109.5 10_654 10_654
H2AB C2A H2AC 40.7 5_565 10_654
H2AB C2A H2AC 122.4 14_644 10_654
C1A C2A H2AC 109(2) . 5_565
H2AA C2A H2AC 95.4 . 5_565
H2AB C2A H2AC 122.4 . 5_565
H2AC C2A H2AC 15.7 . 5_565
H2AA C2A H2AC 71.6 10_654 5_565
H2AA C2A H2AC 109.5 5_565 5_565
H2AA C2A H2AC 56.3 14_644 5_565
H2AB C2A H2AC 40.7 10_654 5_565
H2AB C2A H2AC 109.5 5_565 5_565
H2AB C2A H2AC 56.3 14_644 5_565
H2AC C2A H2AC 137.8 10_654 5_565
C1A C2A H2AC 109(2) . 14_644
H2AA C2A H2AC 71.6 . 14_644
H2AB C2A H2AC 40.7 . 14_644
H2AC C2A H2AC 137.8 . 14_644
H2AA C2A H2AC 95.4 10_654 14_644
H2AA C2A H2AC 56.3 5_565 14_644
H2AA C2A H2AC 109.5 14_644 14_644
H2AB C2A H2AC 122.4 10_654 14_644
H2AB C2A H2AC 56.3 5_565 14_644
H2AB C2A H2AC 109.5 14_644 14_644
H2AC C2A H2AC 15.7 10_654 14_644
H2AC C2A H2AC 141.1 5_565 14_644
N1B C1B C2B 174(3) . .
C1B C2B H2B1 109.9 . .
C1B C2B H2B2 110.1 . .
H2B1 C2B H2B2 109.5 . .
C1B C2B H2B3 108.5 . .
H2B1 C2B H2B3 109.5 . .
H2B2 C2B H2B3 109.5 . .
N1C C1C C2C 179(4) . .
H2C4 C1C H2C5 90.4 14_644 14_644
N1C C1C H2C6 110(3) . 14_644
C2C C1C H2C6 69(3) . 14_644
H2C4 C1C H2C6 120.0 14_644 14_644
H2C5 C1C H2C6 104.9 14_644 14_644
C1C C2C H2C1 110.3 . .
C1C C2C H2C2 108.5 . .
H2C1 C2C H2C2 109.5 . .
C1C C2C H2C3 109.6 . .
H2C1 C2C H2C3 109.5 . .
H2C2 C2C H2C3 109.5 . .
H2C4 C2C H2C5 67.2 14_644 14_644
C1C C2C H2C6 31.6(18) . 14_644
H2C1 C2C H2C6 97.2 . 14_644
H2C2 C2C H2C6 139.5 . 14_644
H2C3 C2C H2C6 88.6 . 14_644
H2C1 C2C H2C6 78.9 14_644 14_644
H2C2 C2C H2C6 124.5 14_644 14_644
H2C3 C2C H2C6 119.1 14_644 14_644
H2C4 C2C H2C6 68.3 14_644 14_644
H2C5 C2C H2C6 67.8 14_644 14_644
N1C' C1C' C2C' 168(2) . .
N1C' C1C' H2C1 98(2) . 14_644
C2C' C1C' H2C1 73(2) . 14_644
N1C' C1C' H2C2 131(2) . 14_644
C2C' C1C' H2C2 60(2) . 14_644
N1C' C1C' H2C3 110.2(16) . 14_644
C2C' C1C' H2C3 67.9(13) . 14_644
C1C' C2C' H2C4 109.4 . .
C1C' C2C' H2C5 109.2 . .
H2C4 C2C' H2C5 109.5 . .
C1C' C2C' H2C6 109.8 . .
H2C4 C2C' H2C6 109.5 . .
H2C5 C2C' H2C6 109.5 . .
C1C' C2C' H2C1 37.0(14) . 14_644
H2C4 C2C' H2C1 87.4 . 14_644
H2C5 C2C' H2C1 146.1 . 14_644
H2C6 C2C' H2C1 91.0 . 14_644
C1C' C2C' H2C2 44.0(19) . 14_644
H2C4 C2C' H2C2 86.4 . 14_644
H2C5 C2C' H2C2 83.3 . 14_644
H2C6 C2C' H2C2 153.6 . 14_644
C1C' C2C' H2C3 39.7(7) . 14_644
H2C4 C2C' H2C3 149.1 . 14_644
H2C5 C2C' H2C3 88.4 . 14_644
H2C6 C2C' H2C3 86.6 . 14_644
C1C' C2C' H2C4 109.44(16) . 14_644
H2C4 C2C' H2C4 139.7 . 14_644
H2C5 C2C' H2C4 46.5 . 14_644
H2C6 C2C' H2C4 66.0 . 14_644
C1C' C2C' H2C5 109.2(13) . 14_644
H2C4 C2C' H2C5 46.5 . 14_644
H2C5 C2C' H2C5 66.0 . 14_644
H2C6 C2C' H2C5 139.7 . 14_644
H2C4 C2C' H2C5 109.5 14_644 14_644
C1C' C2C' H2C6 109.8(14) . 14_644
H2C4 C2C' H2C6 66.0 . 14_644
H2C5 C2C' H2C6 139.7 . 14_644
H2C6 C2C' H2C6 46.5 . 14_644
H2C1 C2C' H2C6 73.8 14_644 14_644
H2C2 C2C' H2C6 133.6 14_644 14_644
H2C3 C2C' H2C6 116.2 14_644 14_644
H2C4 C2C' H2C6 109.5 14_644 14_644
H2C5 C2C' H2C6 109.5 14_644 14_644

loop_
_geom_bond_atom_site_label_1
_geom_bond_atom_site_label_2
_geom_bond_distance
_geom_bond_site_symmetry_2
P1 O2 1.462(4) .
P1 O1 1.579(3) 14_644
P1 O1 1.579(3) .
P1 C15 1.774(6) .
O1 C8 1.403(5) .
N1 C18 1.373(4) 14_644
N1 C18 1.373(4) .
N1 H1 0.8800 .
C1 C2 1.377(5) .
C1 N2 1.380(4) .
C1 C3 1.511(5) .
N2 H2N 0.8800 .
C2 C2 1.405(9) 5_565
C2 H2 0.9500 .
C3 C18 1.526(5) .
C3 C4 1.550(4) .
C3 C10 1.555(4) .
C4 C5 1.383(5) .
C4 C9 1.388(5) .
C5 C6 1.399(5) .
C5 H5 0.9500 .
C6 C7 1.380(6) .
C6 H6 0.9500 .
C7 C8 1.391(5) .
C7 C17 1.503(5) .
C8 C9 1.386(5) .
C9 H9 0.9500 .
C10 C11 1.534(5) .
C10 H10A 0.9900 .
C10 H10B 0.9900 .
C11 C12 1.529(6) .
C11 C12' 1.532(7) .
C11 C12" 1.61(3) .
C11 H11A 0.9900 .
C11 H11B 0.9900 .
C11 H11C 0.9900 .
C11 H11D 0.9900 .
C11 H11E 0.9900 .
C11 H11F 0.9900 .
C12 C13 1.533(5) .
C12 H12A 0.9900 .
C12 H12B 0.9900 .
C13 Cl1 1.793(8) .
C13 H13A 0.9900 .
C13 H13B 0.9900 .
C12' C13' 1.535(5) .
C12' H12C 0.9900 .
C12' H12D 0.9900 .
C13' Cl1' 1.794(8) .
C13' H13C 0.9900 .
C13' H13D 0.9900 .
C12" C13" 1.537(5) .
C12" H12E 0.9900 .
C12" H12F 0.9900 .
C13" Cl1" 1.793(9) .
C13" H13E 0.9900 .
C13" H13F 0.9900 .
C15 C16 1.496(9) .
C15 H15A 0.9900 .
C15 H15B 0.9900 .
C16 H16A 0.9800 .
C16 H16B 0.9800 .
C16 H16C 0.9800 .
C16 H16A 0.98(3) 14_644
C16 H16B 0.98(5) 14_644
C16 H16C 0.98(8) 14_644
C17 H17A 0.9800 .
C17 H17B 0.9800 .
C17 H17C 0.9800 .
C18 C19 1.376(5) .
C19 C19 1.418(7) 14_644
C19 H19 0.9500 .
N1A C1A 1.147(8) .
C1A C2A 1.455(9) .
C2A H2AA 0.9800 .
C2A H2AB 0.9800 .
C2A H2AC 0.9800 .
C2A H2AA 0.9800 10_654
C2A H2AA 0.9600 5_565
C2A H2AA 0.9600 14_644
C2A H2AB 0.9800 10_654
C2A H2AB 0.9600 5_565
C2A H2AB 0.9600 14_644
C2A H2AC 0.9800 10_654
C2A H2AC 0.98(10) 5_565
C2A H2AC 0.98(10) 14_644
N1B C1B 1.147(8) .
C1B C2B 1.456(10) .
C2B H2B1 0.9600 .
C2B H2B2 0.9600 .
C2B H2B3 0.9600 .
N1C C1C 1.147(8) .
C1C C2C 1.455(9) .
C2C H2C1 0.9600 .
C2C H2C2 0.9600 .
C2C H2C3 0.9600 .
C2C H2C1 0.9600 14_644
C2C H2C2 0.9600 14_644
C2C H2C3 0.9600 14_644
N1C' C1C' 1.149(9) .
C1C' C2C' 1.457(9) .
C2C' H2C4 0.9600 .
C2C' H2C5 0.9600 .
C2C' H2C6 0.9600 .
C2C' H2C4 0.9599 14_644
C2C' H2C5 0.9600 14_644
C2C' H2C6 0.9600 14_644

loop_
_geom_torsion_atom_site_label_1
_geom_torsion_atom_site_label_2
_geom_torsion_atom_site_label_3
_geom_torsion_atom_site_label_4
_geom_torsion
_geom_torsion_site_symmetry_1
_geom_torsion_site_symmetry_4
O2 P1 O1 C8 53.4(5) . .
O1 P1 O1 C8 -74.0(5) 14_644 .
C15 P1 O1 C8 -179.8(4) . .
C2 C1 N2 C1 -3.2(5) . 5_565
C3 C1 N2 C1 178.9(2) . 5_565
N2 C1 C2 C2 1.9(3) . 5_565
C3 C1 C2 C2 179.5(3) . 5_565
C2 C1 C3 C18 -115.7(5) . .
N2 C1 C3 C18 61.6(4) . .
C2 C1 C3 C4 124.2(5) . .
N2 C1 C3 C4 -58.5(4) . .
C2 C1 C3 C10 3.1(6) . .
N2 C1 C3 C10 -179.6(3) . .
C1 C3 C4 C5 -9.9(4) . .
C18 C3 C4 C5 -131.2(3) . .
C10 C3 C4 C5 111.4(4) . .
C1 C3 C4 C9 171.6(3) . .
C18 C3 C4 C9 50.3(4) . .
C10 C3 C4 C9 -67.1(4) . .
C9 C4 C5 C6 -2.5(5) . .
C3 C4 C5 C6 179.0(3) . .
C4 C5 C6 C7 1.6(5) . .
C5 C6 C7 C8 0.1(5) . .
C5 C6 C7 C17 179.6(3) . .
C6 C7 C8 C9 -0.8(5) . .
C17 C7 C8 C9 179.7(4) . .
C6 C7 C8 O1 175.6(3) . .
C17 C7 C8 O1 -3.9(5) . .
P1 O1 C8 C9 -42.0(6) . .
P1 O1 C8 C7 141.6(4) . .
C7 C8 C9 C4 -0.1(6) . .
O1 C8 C9 C4 -176.3(4) . .
C5 C4 C9 C8 1.7(5) . .
C3 C4 C9 C8 -179.7(3) . .
C1 C3 C10 C11 73.2(4) . .
C18 C3 C10 C11 -167.1(3) . .
C4 C3 C10 C11 -50.1(4) . .
C3 C10 C11 C12 -176.3(6) . .
C3 C10 C11 C12' -154.8(7) . .
C3 C10 C11 C12" 171.3(17) . .
C10 C11 C12 C13 -175.5(7) . .
C11 C12 C13 Cl1 -67.8(11) . .
C10 C11 C12' C13' -172.5(7) . .
C11 C12' C13' Cl1' 77.4(13) . .
C10 C11 C12" C13" 141(3) . .
C11 C12" C13" Cl1" 158(3) . .
O2 P1 C15 C16 180.000(3) . .
O1 P1 C15 C16 -53.97(17) 14_644 .
O1 P1 C15 C16 53.97(17) . .
C18 N1 C18 C19 2.6(5) 14_644 .
C18 N1 C18 C3 -175.8(2) 14_644 .
C1 C3 C18 N1 -84.4(4) . .
C4 C3 C18 N1 38.6(4) . .
C10 C3 C18 N1 156.3(4) . .
C1 C3 C18 C19 97.7(4) . .
C4 C3 C18 C19 -139.3(4) . .
C10 C3 C18 C19 -21.6(5) . .
N1 C18 C19 C19 -1.6(3) . 14_644
C3 C18 C19 C19 176.6(3) . 14_644
